data_1563213
loop_
_publ_author_name
'Albrecht, Amanda J.'
'Sigmon, Ginger E.'
'Moore-Shay, Laura'
'Wei, Rebecca'
'Dawes, Colleen'
'Szymanowski, Jennifer'
'Burns, Peter C.'

_publ_section_title
;
 The crystal chemistry of four thorium sulfates
;
_journal_issue 7
_journal_name_full 'Journal of Solid State Chemistry'
_journal_page_first 1591
_journal_page_last 1597
_journal_paper_doi 10.1016/j.jssc.2011.04.024
_journal_volume 184
_journal_year 2011
_chemical_formula_moiety 'Th4+, Na1+, (SO4)2-, H2O'
_chemical_formula_sum 'H16 Na4 O48 S10 Th4'
_chemical_formula_weight 2124.86
_chemical_name_systematic
; 
Sodium Thorium Sulfate Hydrate 
;
_space_group_IT_number 15
_space_group_name_Hall '-C 2yc'
_space_group_name_H-M_alt 'C 1 2/c 1'
_symmetry_cell_setting monoclinic
_symmetry_space_group_name_H-M 'C 1 2/c 1'
_atom_sites_solution_hydrogens notdet
_atom_sites_solution_primary direct
_atom_sites_solution_secondary difmap
_audit_creation_method SHELXL-97
_cell_angle_alpha 90.00
_cell_angle_beta 95.322(2)
_cell_angle_gamma 90.00
_cell_formula_units_Z 4
_cell_length_a 16.639(2)
_cell_length_b 9.0809(11)
_cell_length_c 25.078(3)
_cell_measurement_reflns_used 2358
_cell_measurement_temperature 298(2)
_cell_measurement_theta_max 24.09
_cell_measurement_theta_min 2.46
_cell_volume 3772.9(8)
_computing_cell_refinement 'Bruker SAINT'
_computing_data_collection 'Bruker APEX2'
_computing_data_reduction 'Bruker SAINT, SADABS and XPREP'
_computing_molecular_graphics 'CrystalMaker v 2.3.0'
_computing_structure_refinement 'SHELXL-97 (Sheldrick, 2008)'
_computing_structure_solution 'SHELXS-97 (Sheldrick, 2008)'
_diffrn_ambient_temperature 571(2)
_diffrn_measured_fraction_theta_full 0.999
_diffrn_measured_fraction_theta_max 0.999
_diffrn_measurement_device_type 'Bruker APEX-II CCD'
_diffrn_measurement_method '\f and \w scans'
_diffrn_radiation_monochromator graphite
_diffrn_radiation_source 'fine-focus sealed tube'
_diffrn_radiation_type MoK\a
_diffrn_radiation_wavelength 0.71073
_diffrn_reflns_av_R_equivalents 0.0760
_diffrn_reflns_av_sigmaI/netI 0.0507
_diffrn_reflns_limit_h_max 21
_diffrn_reflns_limit_h_min -21
_diffrn_reflns_limit_k_max 11
_diffrn_reflns_limit_k_min -11
_diffrn_reflns_limit_l_max 32
_diffrn_reflns_limit_l_min -33
_diffrn_reflns_number 25726
_diffrn_reflns_theta_full 27.89
_diffrn_reflns_theta_max 27.89
_diffrn_reflns_theta_min 2.46
_exptl_absorpt_coefficient_mu 16.470
_exptl_absorpt_correction_T_max 0.34121
_exptl_absorpt_correction_T_min 0.16745
_exptl_absorpt_correction_type psi-scan
_exptl_crystal_colour Colourless
_exptl_crystal_density_diffrn 3.712
_exptl_crystal_density_method 'not measured'
_exptl_crystal_description Bladed
_exptl_crystal_F_000 3792
_exptl_crystal_size_max 0.15
_exptl_crystal_size_mid 0.13
_exptl_crystal_size_min 0.1
_refine_diff_density_max 3.410
_refine_diff_density_min -1.296
_refine_diff_density_rms 0.293
_refine_ls_extinction_method none
_refine_ls_goodness_of_fit_ref 1.039
_refine_ls_hydrogen_treatment undef
_refine_ls_matrix_type full
_refine_ls_number_parameters 318
_refine_ls_number_reflns 4494
_refine_ls_number_restraints 0
_refine_ls_restrained_S_all 1.039
_refine_ls_R_factor_all 0.0404
_refine_ls_R_factor_gt 0.0322
_refine_ls_shift/su_max 0.001
_refine_ls_shift/su_mean 0.000
_refine_ls_structure_factor_coef Fsqd
_refine_ls_weighting_details 'calc w=1/[\s^2^(Fo^2^)+(0.0237P)^2^+78.1119P] where P=(Fo^2^+2Fc^2^)/3'
_refine_ls_weighting_scheme calc
_refine_ls_wR_factor_gt 0.0722
_refine_ls_wR_factor_ref 0.0758
_reflns_number_gt 3875
_reflns_number_total 4494
_reflns_threshold_expression >2sigma(I)
_cod_data_source_file JSSC-2011-184-1591.cif
_cod_data_source_block ths3
_cod_depositor_comments
;
The following automatic conversions were performed:

data item '_exptl_absorpt_correction_type' value 'Psi-scan' was
changed to 'psi-scan' in accordance with the built-in table derived
from the CIF Core dictionary named 'cif_core.dic' version 2.4.5 last
updated on 2014-11-21.

data item '_symmetry_cell_setting' value 'Monoclinic' was changed to
'monoclinic' in accordance with the built-in table derived from the
CIF Core dictionary named 'cif_core.dic' version 2.4.5 last updated
on 2014-11-21.

Automatic conversion script
Id: cif_fix_values 8369 2020-08-20 11:38:08Z andrius 
;
_cod_original_cell_volume 3772.8(8)
_cod_original_sg_symbol_H-M C2/c
_cod_database_code 1563213

loop_
_symmetry_equiv_pos_as_xyz
'x, y, z'
'-x, y, -z+1/2'
'x+1/2, y+1/2, z'
'-x+1/2, y+1/2, -z+1/2'
'-x, -y, -z'
'x, -y, z-1/2'
'-x+1/2, -y+1/2, -z'
'x+1/2, -y+1/2, z-1/2'

loop_
_atom_site_label
_atom_site_type_symbol
_atom_site_fract_x
_atom_site_fract_y
_atom_site_fract_z
_atom_site_U_iso_or_equiv
_atom_site_adp_type
_atom_site_occupancy
_atom_site_symmetry_multiplicity
_atom_site_calc_flag
_atom_site_refinement_flags
_atom_site_disorder_assembly
_atom_site_disorder_group
Th1 Th 0.148006(16) 0.94154(3) 0.071018(11) 0.00791(8) Uani 1 1 d . . .
Th2 Th 0.199087(16) 0.98384(3) 0.299063(11) 0.00661(8) Uani 1 1 d . . .
S1 S 0.03348(12) 1.1692(2) -0.03780(8) 0.0127(4) Uani 1 1 d . . .
S2 S 0.24164(18) 0.5592(3) 0.05530(11) 0.0111(5) Uani 0.75 1 d P . .
S2A S 0.2813(5) 0.6275(9) 0.0590(3) 0.0064(14) Uani 0.25 1 d P . .
S3 S 0.18087(11) 1.3919(2) 0.31944(7) 0.0069(4) Uani 1 1 d . . .
S4 S 0.38721(11) 1.2210(2) 0.30736(8) 0.0075(4) Uani 1 1 d . . .
S5 S 0.12843(11) 1.2190(2) 0.17765(8) 0.0078(4) Uani 1 1 d . . .
O1 O 0.1093(3) 1.4845(6) 0.3161(2) 0.0127(12) Uani 1 1 d . . .
O2 O 0.2355(3) 1.4354(6) 0.3662(2) 0.0138(12) Uani 1 1 d . . .
O3 O 0.2065(3) 1.0114(6) 0.3971(2) 0.0128(12) Uani 1 1 d . . .
O4 O 0.1093(3) 1.1314(6) 0.1282(2) 0.0139(12) Uani 1 1 d . . .
O5 O 0.4564(3) 1.1260(7) 0.3099(2) 0.0181(13) Uani 1 1 d . . .
O6 O 0.0821(3) 1.1169(7) 0.0100(2) 0.0191(13) Uani 1 1 d . . .
O7 O 0.1618(4) 1.1197(6) 0.2202(2) 0.0184(13) Uani 1 1 d . . .
O8 O 0.1998(3) 0.6946(6) 0.0670(2) 0.0144(12) Uani 1 1 d . . .
O9 O -0.0145(4) 0.9523(7) 0.0763(2) 0.0202(14) Uani 1 1 d . . .
O10 O 0.3112(3) 1.1353(7) 0.3092(2) 0.0185(13) Uani 1 1 d . . .
O11 O 0.0461(3) 0.7797(7) 0.0220(2) 0.0155(12) Uani 1 1 d . . .
O12 O 0.3809(4) 1.3097(7) 0.2580(2) 0.0173(13) Uani 1 1 d . . .
O13 O 0.2388(4) 1.1647(7) 0.0613(2) 0.0207(14) Uani 1 1 d . . .
O14 O 0.2223(4) 1.4047(6) 0.2707(2) 0.0164(13) Uani 1 1 d . . .
O15 O 0.1892(4) 1.3270(7) 0.1659(2) 0.0251(15) Uani 1 1 d . . .
O16 O 0.3956(4) 1.3215(6) 0.3534(2) 0.0152(12) Uani 1 1 d . . .
O17 O 0.1567(3) 1.2367(6) 0.3256(2) 0.0103(11) Uani 1 1 d . . .
O18 O 0.0554(4) 1.2858(8) 0.1923(3) 0.0263(16) Uani 1 1 d . . .
O19 O 0.1442(4) 0.7698(6) 0.3459(3) 0.0239(15) Uani 1 1 d . . .
O20 O 0.0484(4) 1.0186(7) 0.3087(3) 0.0310(18) Uani 1 1 d . . .
O21 O 0.0757(4) 1.2891(8) -0.0607(3) 0.0252(15) Uani 1 1 d . . .
O22 O 0.1835(5) 0.4447(9) 0.0381(3) 0.0203(18) Uani 0.75 1 d P . .
O22A O 0.1553(13) 1.237(2) 0.4378(8) 0.006(4) Uani 0.25 1 d P . .
O23 O -0.0135(7) 1.5462(13) -0.0866(5) 0.0196(19) Uiso 0.521(11) 1 d P . .
O23A O 0.0048(8) 1.5147(14) -0.1210(6) 0.0196(19) Uiso 0.479(11) 1 d P . .
O24 O 0.2901(4) 0.5790(8) 0.0113(3) 0.0309(17) Uani 1 1 d . . .
Na1 Na 0.5000 0.9565(5) 0.2500 0.0145(10) Uani 1 2 d S . .
Na2 Na 0.0947(15) 0.542(2) -0.0206(10) 0.031(3) Uiso 0.183(8) 1 d P . .
Na2A Na 0.0583(9) 0.5247(14) 0.0011(6) 0.031(3) Uiso 0.317(8) 1 d P . .
Na3 Na 0.0734(8) 1.2565(14) 0.4154(5) 0.020(2) Uiso 0.284(6) 1 d P . .
Na3A Na 0.0388(10) 1.2050(18) 0.3874(7) 0.020(2) Uiso 0.216(6) 1 d P . .

loop_
_atom_site_aniso_label
_atom_site_aniso_U_11
_atom_site_aniso_U_22
_atom_site_aniso_U_33
_atom_site_aniso_U_23
_atom_site_aniso_U_13
_atom_site_aniso_U_12
Th1 0.00741(14) 0.00956(14) 0.00654(14) -0.00065(10) -0.00045(10) 0.00229(10)
Th2 0.00510(13) 0.00831(14) 0.00646(14) -0.00060(10) 0.00064(10) 0.00001(10)
S1 0.0071(9) 0.0202(10) 0.0104(10) 0.0017(8) -0.0011(7) 0.0006(8)
S2 0.0134(14) 0.0104(13) 0.0094(13) 0.0019(10) 0.0003(10) 0.0035(12)
S2A 0.004(3) 0.008(4) 0.008(4) 0.005(3) 0.002(3) 0.000(3)
S3 0.0050(8) 0.0097(9) 0.0058(9) -0.0002(7) -0.0002(7) 0.0000(7)
S4 0.0046(8) 0.0098(9) 0.0083(9) -0.0001(7) 0.0019(7) 0.0012(7)
S5 0.0062(9) 0.0087(9) 0.0088(9) -0.0009(7) 0.0014(7) 0.0008(7)
O1 0.007(3) 0.015(3) 0.017(3) -0.005(2) 0.001(2) 0.004(2)
O2 0.011(3) 0.018(3) 0.012(3) 0.003(2) -0.006(2) -0.004(2)
O3 0.011(3) 0.014(3) 0.013(3) -0.001(2) 0.002(2) -0.003(2)
O4 0.013(3) 0.016(3) 0.011(3) -0.004(2) -0.005(2) 0.003(2)
O5 0.012(3) 0.018(3) 0.023(3) 0.005(3) 0.000(2) 0.008(2)
O6 0.011(3) 0.027(3) 0.018(3) 0.001(3) -0.007(2) 0.006(2)
O7 0.028(3) 0.016(3) 0.012(3) 0.002(2) 0.000(3) 0.005(3)
O8 0.015(3) 0.017(3) 0.011(3) 0.000(2) 0.000(2) 0.006(2)
O9 0.011(3) 0.033(4) 0.016(3) -0.009(3) -0.004(2) 0.004(3)
O10 0.008(3) 0.024(3) 0.023(3) -0.002(3) -0.001(2) -0.008(2)
O11 0.006(3) 0.022(3) 0.017(3) -0.003(2) -0.002(2) -0.002(2)
O12 0.024(3) 0.021(3) 0.007(3) 0.008(2) 0.004(2) 0.007(3)
O13 0.023(3) 0.018(3) 0.020(3) -0.002(3) -0.005(3) -0.002(3)
O14 0.018(3) 0.016(3) 0.016(3) 0.000(2) 0.008(2) -0.002(2)
O15 0.026(4) 0.034(4) 0.014(3) 0.006(3) -0.001(3) -0.021(3)
O16 0.020(3) 0.014(3) 0.011(3) -0.006(2) -0.003(2) -0.006(2)
O17 0.012(3) 0.009(3) 0.010(3) 0.002(2) 0.000(2) -0.002(2)
O18 0.016(3) 0.037(4) 0.026(4) -0.015(3) 0.004(3) 0.014(3)
O19 0.041(4) 0.010(3) 0.021(4) 0.000(3) 0.007(3) -0.016(3)
O20 0.008(3) 0.024(4) 0.062(5) -0.003(3) 0.011(3) 0.000(3)
O21 0.022(3) 0.038(4) 0.016(3) 0.005(3) 0.000(3) -0.010(3)
O22 0.023(5) 0.018(4) 0.019(4) 0.001(3) -0.005(4) -0.005(3)
O22A 0.017(11) 0.008(10) -0.004(9) -0.007(8) 0.007(8) -0.004(8)
O24 0.045(4) 0.038(4) 0.013(3) 0.007(3) 0.018(3) 0.023(3)
Na1 0.005(2) 0.013(2) 0.025(3) 0.000 0.0029(19) 0.000

loop_
_atom_type_symbol
_atom_type_description
_atom_type_scat_dispersion_real
_atom_type_scat_dispersion_imag
_atom_type_scat_source
O O 0.0106 0.0060 'International Tables Vol C Tables 4.2.6.8 and 6.1.1.4'
Na Na 0.0362 0.0249 'International Tables Vol C Tables 4.2.6.8 and 6.1.1.4'
S S 0.1246 0.1234 'International Tables Vol C Tables 4.2.6.8 and 6.1.1.4'
Th Th -7.2400 8.8979 'International Tables Vol C Tables 4.2.6.8 and 6.1.1.4'

loop_
_geom_angle_atom_site_label_1
_geom_angle_atom_site_label_2
_geom_angle_atom_site_label_3
_geom_angle
_geom_angle_site_symmetry_1
_geom_angle_site_symmetry_3
O16 Th1 O4 74.2(2) 4_545 .
O16 Th1 O2 75.5(2) 4_545 4_545
O4 Th1 O2 82.39(19) . 4_545
O16 Th1 O24 147.6(2) 4_545 7_565
O4 Th1 O24 137.8(2) . 7_565
O2 Th1 O24 100.3(2) 4_545 7_565
O16 Th1 O6 131.5(2) 4_545 .
O4 Th1 O6 76.7(2) . .
O2 Th1 O6 137.1(2) 4_545 .
O24 Th1 O6 73.1(2) 7_565 .
O16 Th1 O8 75.00(19) 4_545 .
O4 Th1 O8 145.20(19) . .
O2 Th1 O8 74.50(19) 4_545 .
O24 Th1 O8 73.0(2) 7_565 .
O6 Th1 O8 137.3(2) . .
O16 Th1 O11 82.9(2) 4_545 .
O4 Th1 O11 121.24(19) . .
O2 Th1 O11 142.20(19) 4_545 .
O24 Th1 O11 81.7(2) 7_565 .
O6 Th1 O11 80.0(2) . .
O8 Th1 O11 70.06(19) . .
O16 Th1 O13 132.3(2) 4_545 .
O4 Th1 O13 71.2(2) . .
O2 Th1 O13 68.2(2) 4_545 .
O24 Th1 O13 71.0(2) 7_565 .
O6 Th1 O13 69.6(2) . .
O8 Th1 O13 121.2(2) . .
O11 Th1 O13 143.7(2) . .
O16 Th1 O9 66.2(2) 4_545 .
O4 Th1 O9 67.51(19) . .
O2 Th1 O9 136.10(19) 4_545 .
O24 Th1 O9 123.5(2) 7_565 .
O6 Th1 O9 67.1(2) . .
O8 Th1 O9 113.4(2) . .
O11 Th1 O9 53.74(18) . .
O13 Th1 O9 125.2(2) . .
O16 Th1 S1 73.29(15) 4_545 5_575
O4 Th1 S1 94.74(14) . 5_575
O2 Th1 S1 148.25(15) 4_545 5_575
O24 Th1 S1 102.7(2) 7_565 5_575
O6 Th1 S1 71.37(15) . 5_575
O8 Th1 S1 91.68(14) . 5_575
O11 Th1 S1 26.50(14) . 5_575
O13 Th1 S1 140.60(14) . 5_575
O9 Th1 S1 27.24(13) . 5_575
O16 Th1 Na3A 76.7(3) 4_545 2
O4 Th1 Na3A 34.2(3) . 2
O2 Th1 Na3A 115.6(3) 4_545 2
O24 Th1 Na3A 131.0(3) 7_565 2
O6 Th1 Na3A 57.9(3) . 2
O8 Th1 Na3A 146.1(3) . 2
O11 Th1 Na3A 88.4(3) . 2
O13 Th1 Na3A 91.7(3) . 2
O9 Th1 Na3A 36.2(3) . 2
S1 Th1 Na3A 62.4(2) 5_575 2
O10 Th2 O7 85.9(2) . .
O10 Th2 O14 76.6(2) . 4_545
O7 Th2 O14 70.3(2) . 4_545
O10 Th2 O15 74.2(2) . 4_545
O7 Th2 O15 137.6(2) . 4_545
O14 Th2 O15 68.8(2) 4_545 4_545
O10 Th2 O12 147.1(2) . 4_545
O7 Th2 O12 76.2(2) . 4_545
O14 Th2 O12 71.5(2) 4_545 4_545
O15 Th2 O12 100.9(2) 4_545 4_545
O10 Th2 O3 82.2(2) . .
O7 Th2 O3 140.1(2) . .
O14 Th2 O3 141.4(2) 4_545 .
O15 Th2 O3 74.55(19) 4_545 .
O12 Th2 O3 128.64(19) 4_545 .
O10 Th2 O19 137.8(2) . .
O7 Th2 O19 136.3(2) . .
O14 Th2 O19 111.1(2) 4_545 .
O15 Th2 O19 71.0(2) 4_545 .
O12 Th2 O19 64.3(2) 4_545 .
O3 Th2 O19 66.10(19) . .
O10 Th2 O17 70.8(2) . .
O7 Th2 O17 71.73(19) . .
O14 Th2 O17 130.95(19) 4_545 .
O15 Th2 O17 131.4(2) 4_545 .
O12 Th2 O17 126.61(19) 4_545 .
O3 Th2 O17 68.37(18) . .
O19 Th2 O17 117.7(2) . .
O10 Th2 O20 134.7(2) . .
O7 Th2 O20 80.3(2) . .
O14 Th2 O20 135.5(2) 4_545 .
O15 Th2 O20 139.3(2) 4_545 .
O12 Th2 O20 69.5(2) 4_545 .
O3 Th2 O20 81.5(2) . .
O19 Th2 O20 69.3(2) . .
O17 Th2 O20 63.93(19) . .
O10 Th2 Na3A 101.9(3) . .
O7 Th2 Na3A 93.6(3) . .
O14 Th2 Na3A 163.9(3) 4_545 .
O15 Th2 Na3A 126.7(3) 4_545 .
O12 Th2 Na3A 106.5(3) 4_545 .
O3 Th2 Na3A 52.5(3) . .
O19 Th2 Na3A 81.0(3) . .
O17 Th2 Na3A 37.2(3) . .
O20 Th2 Na3A 37.3(3) . .
O21 S1 O6 108.6(4) . .
O21 S1 O9 112.7(4) . 5_575
O6 S1 O9 111.1(4) . 5_575
O21 S1 O11 110.4(4) . 5_575
O6 S1 O11 108.8(4) . 5_575
O9 S1 O11 105.3(3) 5_575 5_575
O21 S1 Th1 127.8(3) . 5_575
O6 S1 Th1 123.1(3) . 5_575
O9 S1 Th1 57.3(2) 5_575 5_575
O11 S1 Th1 48.0(2) 5_575 5_575
O21 S1 Na2A 74.6(4) . 5_575
O6 S1 Na2A 106.1(4) . 5_575
O9 S1 Na2A 136.4(3) 5_575 5_575
O11 S1 Na2A 39.5(3) 5_575 5_575
Th1 S1 Na2A 83.7(2) 5_575 5_575
O21 S1 Na2A 49.1(4) . 1_565
O6 S1 Na2A 91.7(3) . 1_565
O9 S1 Na2A 155.7(4) 5_575 1_565
O11 S1 Na2A 73.4(3) 5_575 1_565
Th1 S1 Na2A 117.3(2) 5_575 1_565
Na2A S1 Na2A 34.3(5) 5_575 1_565
S2A S2 O24 62.4(6) . .
S2A S2 O8 76.0(5) . .
O24 S2 O8 111.2(4) . .
S2A S2 O22 167.8(7) . .
O24 S2 O22 105.4(5) . .
O8 S2 O22 110.3(5) . .
S2A S2 O3 75.7(5) . 4_545
O24 S2 O3 109.3(4) . 4_545
O8 S2 O3 109.9(4) . 4_545
O22 S2 O3 110.6(4) . 4_545
S2A S2 Na2 130.8(7) . .
O24 S2 Na2 90.1(6) . .
O8 S2 Na2 78.1(5) . .
O22 S2 Na2 44.4(6) . .
O3 S2 Na2 153.2(6) 4_545 .
S2A S2 Na2A 139.4(6) . .
O24 S2 Na2A 105.3(4) . .
O8 S2 Na2A 73.6(3) . .
O22 S2 Na2A 40.0(4) . .
O3 S2 Na2A 140.4(4) 4_545 .
Na2 S2 Na2A 15.2(5) . .
S2 S2A O24 79.5(7) . .
S2 S2A O22A 177.4(11) . 4_545
O24 S2A O22A 98.1(10) . 4_545
S2 S2A O8 68.7(5) . .
O24 S2A O8 116.0(7) . .
O22A S2A O8 111.9(10) 4_545 .
S2 S2A O3 69.3(5) . 4_545
O24 S2A O3 114.4(6) . 4_545
O22A S2A O3 112.7(9) 4_545 4_545
O8 S2A O3 104.1(5) . 4_545
S2 S2A Na3 161.3(7) . 4_545
O24 S2A Na3 101.0(6) . 4_545
O22A S2A Na3 19.8(8) 4_545 4_545
O8 S2A Na3 125.7(6) . 4_545
O3 S2A Na3 94.1(5) 4_545 4_545
S2 S2A Na3A 145.9(7) . 4_545
O24 S2A Na3A 106.1(6) . 4_545
O22A S2A Na3A 35.6(9) 4_545 4_545
O8 S2A Na3A 131.2(6) . 4_545
O3 S2A Na3A 78.1(5) 4_545 4_545
Na3 S2A Na3A 16.0(4) 4_545 4_545
O1 S3 O14 110.6(4) . .
O1 S3 O2 109.5(3) . .
O14 S3 O2 109.9(3) . .
O1 S3 O17 109.1(3) . .
O14 S3 O17 108.5(3) . .
O2 S3 O17 109.1(3) . .
O1 S3 Na3 76.5(3) . .
O14 S3 Na3 162.0(3) . .
O2 S3 Na3 81.8(3) . .
O17 S3 Na3 53.7(3) . .
O1 S3 Na1 35.5(2) . 3_455
O14 S3 Na1 91.3(3) . 3_455
O2 S3 Na1 144.9(3) . 3_455
O17 S3 Na1 88.9(2) . 3_455
Na3 S3 Na1 85.7(2) . 3_455
O5 S4 O16 108.7(4) . .
O5 S4 O12 111.1(4) . .
O16 S4 O12 108.4(4) . .
O5 S4 O10 111.4(4) . .
O16 S4 O10 108.6(3) . .
O12 S4 O10 108.5(4) . .
O18 S5 O15 112.7(4) . .
O18 S5 O7 110.2(4) . .
O15 S5 O7 109.8(4) . .
O18 S5 O4 108.6(4) . .
O15 S5 O4 106.9(4) . .
O7 S5 O4 108.4(3) . .
O18 S5 Na3A 54.0(4) . 2
O15 S5 Na3A 121.8(4) . 2
O7 S5 Na3A 128.3(4) . 2
O4 S5 Na3A 54.8(4) . 2
S3 O1 Na1 123.6(3) . 3_455
S3 O2 Th1 159.9(4) . 4
S2 O3 S2A 35.0(3) 4 4
S2 O3 Th2 144.2(3) 4 .
S2A O3 Th2 141.5(4) 4 .
S5 O4 Th1 147.9(3) . .
S5 O4 Na3A 96.8(5) . 2
Th1 O4 Na3A 114.3(4) . 2
S4 O5 Na1 132.0(4) . .
S1 O6 Th1 157.4(4) . .
S5 O7 Th2 169.0(4) . .
S2 O8 S2A 35.3(3) . .
S2 O8 Th1 167.0(4) . .
S2A O8 Th1 135.1(5) . .
S2 O8 Na2 73.7(5) . .
S2A O8 Na2 100.5(6) . .
Th1 O8 Na2 105.9(5) . .
S1 O9 Na3A 152.1(5) 5_575 2
S1 O9 Th1 95.5(3) 5_575 .
Na3A O9 Th1 104.1(4) 2 .
S1 O9 Na3 133.8(4) 5_575 2
Na3A O9 Na3 18.7(4) 2 2
Th1 O9 Na3 112.1(3) . 2
S4 O10 Th2 170.4(4) . .
S1 O11 Na2A 117.2(5) 5_575 .
S1 O11 Th1 105.5(3) 5_575 .
Na2A O11 Th1 127.9(4) . .
S1 O11 Na2 133.8(6) 5_575 .
Na2A O11 Na2 19.6(5) . .
Th1 O11 Na2 118.4(6) . .
S1 O11 Na3 121.5(4) 5_575 6_575
Na2A O11 Na3 69.4(5) . 6_575
Th1 O11 Na3 112.4(3) . 6_575
Na2 O11 Na3 54.1(6) . 6_575
S4 O12 Th2 147.0(4) . 4
S3 O14 Th2 165.5(4) . 4
S5 O15 Th2 147.0(4) . 4
S4 O16 Th1 154.9(4) . 4
S3 O17 Th2 139.3(3) . .
S3 O17 Na3A 113.1(5) . .
Th2 O17 Na3A 107.5(4) . .
S3 O17 Na3 100.7(4) . .
Th2 O17 Na3 116.8(3) . .
Na3A O17 Na3 20.9(4) . .
S5 O18 Na1 145.2(4) . 3_455
S5 O18 Na3A 98.7(5) . 2
Na1 O18 Na3A 115.1(4) 3_455 2
Th2 O20 Na3A 106.2(4) . .
S1 O21 Na2 125.2(7) . 1_565
S1 O21 Na2A 106.8(5) . 1_565
Na2 O21 Na2A 18.9(5) 1_565 1_565
S2 O22 Na2 107.6(8) . .
S2 O22 Na2A 116.2(6) . .
Na2 O22 Na2A 21.9(6) . .
Na3 O22A S2A 140.2(16) . 4
Na3 O22A Na3A 18.6(7) . .
S2A O22A Na3A 122.2(12) 4 .
Na3 O22A Na2 70.2(11) . 6_576
S2A O22A Na2 147.5(13) 4 6_576
Na3A O22A Na2 88.8(10) . 6_576
O23A O23 Na3 90.1(11) . 6_585
O23A O23 Na2 109.7(13) . 1_565
Na3 O23 Na2 63.6(7) 6_585 1_565
O23A O23 Na2A 127.6(13) . 1_565
Na3 O23 Na2A 77.6(6) 6_585 1_565
Na2 O23 Na2A 20.9(6) 1_565 1_565
O23A O23 Na2A 147.7(13) . 5_575
Na3 O23 Na2A 115.6(7) 6_585 5_575
Na2 O23 Na2A 69.4(9) 1_565 5_575
Na2A O23 Na2A 48.6(7) 1_565 5_575
O23A O23 Na3A 83.8(11) . 6_585
Na3 O23 Na3A 22.9(5) 6_585 6_585
Na2 O23 Na3A 86.4(8) 1_565 6_585
Na2A O23 Na3A 98.9(7) 1_565 6_585
Na2A O23 Na3A 127.4(7) 5_575 6_585
O23 O23A Na3 66.8(10) . 6_585
O23 O23A Na3A 74.3(11) . 6_585
Na3 O23A Na3A 22.1(4) 6_585 6_585
O23 O23A Na2 51.1(11) . 1_565
Na3 O23A Na2 54.2(6) 6_585 1_565
Na3A O23A Na2 75.5(7) 6_585 1_565
S2A O24 S2 38.2(4) . .
S2A O24 Th1 156.3(7) . 7_565
S2 O24 Th1 165.4(5) . 7_565
O5 Na1 O5 96.6(3) 2_655 .
O5 Na1 O1 96.7(2) 2_655 3_545
O5 Na1 O1 74.9(2) . 3_545
O5 Na1 O1 74.9(2) 2_655 4_545
O5 Na1 O1 96.7(2) . 4_545
O1 Na1 O1 167.6(3) 3_545 4_545
O5 Na1 O18 82.8(2) 2_655 3_545
O5 Na1 O18 175.2(2) . 3_545
O1 Na1 O18 100.4(2) 3_545 3_545
O1 Na1 O18 87.7(2) 4_545 3_545
O5 Na1 O18 175.2(2) 2_655 4_545
O5 Na1 O18 82.8(2) . 4_545
O1 Na1 O18 87.7(2) 3_545 4_545
O1 Na1 O18 100.4(2) 4_545 4_545
O18 Na1 O18 98.1(4) 3_545 4_545
O5 Na1 S3 95.65(15) 2_655 4_545
O5 Na1 S3 97.59(15) . 4_545
O1 Na1 S3 166.20(15) 3_545 4_545
O1 Na1 S3 20.97(14) 4_545 4_545
O18 Na1 S3 87.16(17) 3_545 4_545
O18 Na1 S3 79.77(17) 4_545 4_545
O5 Na1 S3 97.59(15) 2_655 3_545
O5 Na1 S3 95.65(15) . 3_545
O1 Na1 S3 20.97(14) 3_545 3_545
O1 Na1 S3 166.20(15) 4_545 3_545
O18 Na1 S3 79.77(17) 3_545 3_545
O18 Na1 S3 87.16(17) 4_545 3_545
S3 Na1 S3 160.04(16) 4_545 3_545
O5 Na1 Na3A 82.0(3) 2_655 4_545
O5 Na1 Na3A 151.0(3) . 4_545
O1 Na1 Na3A 134.1(3) 3_545 4_545
O1 Na1 Na3A 54.8(3) 4_545 4_545
O18 Na1 Na3A 33.7(3) 3_545 4_545
O18 Na1 Na3A 96.2(3) 4_545 4_545
S3 Na1 Na3A 54.1(2) 4_545 4_545
S3 Na1 Na3A 113.3(2) 3_545 4_545
O5 Na1 Na3A 151.0(3) 2_655 3_545
O5 Na1 Na3A 82.0(3) . 3_545
O1 Na1 Na3A 54.8(3) 3_545 3_545
O1 Na1 Na3A 134.1(3) 4_545 3_545
O18 Na1 Na3A 96.2(3) 3_545 3_545
O18 Na1 Na3A 33.7(3) 4_545 3_545
S3 Na1 Na3A 113.3(2) 4_545 3_545
S3 Na1 Na3A 54.1(2) 3_545 3_545
Na3A Na1 Na3A 112.9(5) 4_545 3_545
Na2A Na2 O22 88(2) . .
Na2A Na2 O23 85(2) . 1_545
O22 Na2 O23 157.0(12) . 1_545
Na2A Na2 Na3 119(2) . 6_575
O22 Na2 Na3 142.9(12) . 6_575
O23 Na2 Na3 57.6(7) 1_545 6_575
Na2A Na2 O21 91.1(19) . 1_545
O22 Na2 O21 87.3(8) . 1_545
O23 Na2 O21 70.8(7) 1_545 1_545
Na3 Na2 O21 114.7(10) 6_575 1_545
Na2A Na2 O22A 137(2) . 6_575
O22 Na2 O22A 109.3(11) . 6_575
O23 Na2 O22A 90.3(10) 1_545 6_575
Na3 Na2 O22A 33.6(6) 6_575 6_575
O21 Na2 O22A 127.1(11) 1_545 6_575
Na2A Na2 O11 67.9(17) . .
O22 Na2 O11 106.2(10) . .
O23 Na2 O11 91.6(8) 1_545 .
Na3 Na2 O11 67.1(7) 6_575 .
O21 Na2 O11 154.1(11) 1_545 .
O22A Na2 O11 69.8(7) 6_575 .
Na2A Na2 Na2A 28.4(17) . 5_565
O22 Na2 Na2A 112.3(11) . 5_565
O23 Na2 Na2A 56.9(6) 1_545 5_565
Na3 Na2 Na2A 101.8(9) 6_575 5_565
O21 Na2 Na2A 77.5(7) 1_545 5_565
O22A Na2 Na2A 132.3(10) 6_575 5_565
O11 Na2 Na2A 77.0(7) . 5_565
Na2A Na2 O23A 102(2) . 1_545
O22 Na2 O23A 147.3(11) . 1_545
O23 Na2 O23A 19.2(4) 1_545 1_545
Na3 Na2 O23A 56.3(6) 6_575 1_545
O21 Na2 O23A 61.7(6) 1_545 1_545
O22A Na2 O23A 84.2(9) 6_575 1_545
O11 Na2 O23A 106.4(8) . 1_545
Na2A Na2 O23A 73.2(7) 5_565 1_545
Na2A Na2 S2 101(2) . .
O22 Na2 S2 28.0(4) . .
O23 Na2 S2 173.5(12) 1_545 .
Na3 Na2 S2 116.3(9) 6_575 .
O21 Na2 S2 111.9(8) 1_545 .
O22A Na2 S2 83.4(8) 6_575 .
O11 Na2 S2 87.7(7) . .
Na2A Na2 S2 129.1(10) 5_565 .
O23A Na2 S2 156.6(10) 1_545 .
Na2A Na2 O8 91(2) . .
O22 Na2 O8 51.8(5) . .
O23 Na2 O8 150.1(10) 1_545 .
Na3 Na2 O8 99.9(8) 6_575 .
O21 Na2 O8 139.0(9) 1_545 .
O22A Na2 O8 73.0(8) 6_575 .
O11 Na2 O8 59.6(5) . .
Na2A Na2 O8 117.6(10) 5_565 .
O23A Na2 O8 156.2(9) 1_545 .
S2 Na2 O8 28.2(2) . .
Na2A Na2 Na3A 113(2) . 6_575
O22 Na2 Na3A 151.4(11) . 6_575
O23 Na2 Na3A 49.3(6) 1_545 6_575
Na3 Na2 Na3A 8.5(4) 6_575 6_575
O21 Na2 Na3A 109.7(8) 1_545 6_575
O22A Na2 Na3A 42.1(7) 6_575 6_575
O11 Na2 Na3A 68.2(6) . 6_575
Na2A Na2 Na3A 94.1(7) 5_565 6_575
O23A Na2 Na3A 49.4(5) 1_545 6_575
S2 Na2 Na3A 124.7(8) . 6_575
O8 Na2 Na3A 107.0(7) . 6_575
Na2 Na2A Na2A 140(2) . 5_565
Na2 Na2A O22 69.6(19) . .
Na2A Na2A O22 141.3(11) 5_565 .
Na2 Na2A O11 92.5(19) . .
Na2A Na2A O11 97.0(9) 5_565 .
O22 Na2A O11 107.9(6) . .
Na2 Na2A O23 74.2(19) . 1_545
Na2A Na2A O23 66.0(8) 5_565 1_545
O22 Na2A O23 137.9(7) . 1_545
O11 Na2A O23 94.4(6) . 1_545
Na2 Na2A O23 154(2) . 5_575
Na2A Na2A O23 65.5(8) 5_565 5_575
O22 Na2A O23 84.4(6) . 5_575
O11 Na2A O23 91.4(6) . 5_575
O23 Na2A O23 131.4(7) 1_545 5_575
Na2 Na2A O21 70.0(18) . 1_545
Na2A Na2A O21 87.8(8) 5_565 1_545
O22 Na2A O21 80.8(5) . 1_545
O11 Na2A O21 156.9(7) . 1_545
O23 Na2A O21 66.9(5) 1_545 1_545
O23 Na2A O21 111.1(6) 5_575 1_545
Na2 Na2A Na2 151.6(17) . 5_565
Na2A Na2A Na2 12.0(7) 5_565 5_565
O22 Na2A Na2 133.2(8) . 5_565
O11 Na2A Na2 94.3(7) . 5_565
O23 Na2A Na2 77.7(6) 1_545 5_565
O23 Na2A Na2 53.7(7) 5_575 5_565
O21 Na2A Na2 94.7(6) 1_545 5_565
Na2 Na2A Na3 46.4(18) . 6_575
Na2A Na2A Na3 106.3(9) 5_565 6_575
O22 Na2A Na3 111.6(6) . 6_575
O11 Na2A Na3 61.4(4) . 6_575
O23 Na2A Na3 49.5(5) 1_545 6_575
O23 Na2A Na3 151.2(7) 5_575 6_575
O21 Na2A Na3 95.5(5) 1_545 6_575
Na2 Na2A Na3 115.2(7) 5_565 6_575
Na2 Na2A S2 63.9(19) . .
Na2A Na2A S2 156.0(11) 5_565 .
O22 Na2A S2 23.8(3) . .
O11 Na2A S2 84.8(4) . .
O23 Na2A S2 138.0(7) 1_545 .
O23 Na2A S2 90.6(5) 5_575 .
O21 Na2A S2 99.9(4) 1_545 .
Na2 Na2A S2 144.3(8) 5_565 .
Na3 Na2A S2 95.7(5) 6_575 .
Na2 Na2A S1 112.9(19) . 5_575
Na2A Na2A S1 74.1(7) 5_565 5_575
O22 Na2A S1 124.6(5) . 5_575
O11 Na2A S1 23.4(2) . 5_575
O23 Na2A S1 89.0(5) 1_545 5_575
O23 Na2A S1 77.9(5) 5_575 5_575
O21 Na2A S1 154.4(5) 1_545 5_575
Na2 Na2A S1 71.0(6) 5_565 5_575
Na3 Na2A S1 73.3(4) 6_575 5_575
S2 Na2A S1 103.9(4) . 5_575
Na2 Na2A S1 93.6(18) . 1_545
Na2A Na2A S1 71.6(7) 5_565 1_545
O22 Na2A S1 84.1(4) . 1_545
O11 Na2A S1 167.8(6) . 1_545
O23 Na2A S1 77.1(4) 1_545 1_545
O23 Na2A S1 87.9(5) 5_575 1_545
O21 Na2A S1 24.09(18) 1_545 1_545
Na2 Na2A S1 75.4(5) 5_565 1_545
Na3 Na2A S1 116.6(5) 6_575 1_545
S2 Na2A S1 107.4(4) . 1_545
S1 Na2A S1 145.7(5) 5_575 1_545
Na3A Na3 O22A 133.7(17) . .
Na3A Na3 O23 91.7(13) . 6_586
O22A Na3 O23 132.6(11) . 6_586
Na3A Na3 Na2 150.0(15) . 6_576
O22A Na3 Na2 76.2(11) . 6_576
O23 Na3 Na2 58.8(7) 6_586 6_576
Na3A Na3 O23A 85.2(13) . 6_586
O22A Na3 O23A 129.0(11) . 6_586
O23 Na3 O23A 23.2(4) 6_586 6_586
Na2 Na3 O23A 69.5(7) 6_576 6_586
Na3A Na3 S2A 114.4(13) . 4
O22A Na3 S2A 20.0(8) . 4
O23 Na3 S2A 152.5(7) 6_586 4
Na2 Na3 S2A 95.6(7) 6_576 4
O23A Na3 S2A 144.3(6) 6_586 4
Na3A Na3 O17 72.0(12) . .
O22A Na3 O17 77.3(9) . .
O23 Na3 O17 113.3(6) 6_586 .
Na2 Na3 O17 122.2(8) 6_576 .
O23A Na3 O17 90.2(5) 6_586 .
S2A Na3 O17 70.1(4) 4 .
Na3A Na3 O11 119.7(13) . 6_576
O22A Na3 O11 81.0(9) . 6_576
O23 Na3 O11 87.4(5) 6_586 6_576
Na2 Na3 O11 58.8(6) 6_576 6_576
O23A Na3 O11 109.9(6) 6_586 6_576
S2A Na3 O11 86.7(4) 4 6_576
O17 Na3 O11 156.9(5) . 6_576
Na3A Na3 O9 55.2(12) . 2
O22A Na3 O9 99.6(10) . 2
O23 Na3 O9 121.3(6) 6_586 2
Na2 Na3 O9 133.4(8) 6_576 2
O23A Na3 O9 131.4(6) 6_586 2
S2A Na3 O9 82.7(4) 4 2
O17 Na3 O9 101.1(4) . 2
O11 Na3 O9 74.6(4) 6_576 2
Na3A Na3 Na2A 139.1(14) . 6_576
O22A Na3 Na2A 86.6(10) . 6_576
O23 Na3 Na2A 52.8(5) 6_586 6_576
Na2 Na3 Na2A 14.9(6) 6_576 6_576
O23A Na3 Na2A 68.9(5) 6_586 6_576
S2A Na3 Na2A 104.6(5) 4 6_576
O17 Na3 Na2A 136.1(6) . 6_576
O11 Na3 Na2A 49.1(4) 6_576 6_576
O9 Na3 Na2A 121.9(5) 2 6_576
Na3A Na3 S3 88.7(13) . .
O22A Na3 S3 77.1(9) . .
O23 Na3 S3 94.3(5) 6_586 .
Na2 Na3 S3 98.1(7) 6_576 .
O23A Na3 S3 71.9(4) 6_586 .
S2A Na3 S3 78.8(3) 4 .
O17 Na3 S3 25.59(16) . .
O11 Na3 S3 151.6(5) 6_576 .
O9 Na3 S3 126.6(4) 2 .
Na2A Na3 S3 111.2(5) 6_576 .
Na3A Na3 Na2A 110.6(13) . 2_565
O22A Na3 Na2A 114.7(10) . 2_565
O23 Na3 Na2A 33.1(4) 6_586 2_565
Na2 Na3 Na2A 41.5(7) 6_576 2_565
O23A Na3 Na2A 55.3(4) 6_586 2_565
S2A Na3 Na2A 131.3(5) 4 2_565
O17 Na3 Na2A 144.0(5) . 2_565
O11 Na3 Na2A 54.6(3) 6_576 2_565
O9 Na3 Na2A 109.4(4) 2 2_565
Na2A Na3 Na2A 28.5(5) 6_576 2_565
S3 Na3 Na2A 120.4(4) . 2_565
Na3 Na3A O22A 27.7(11) . .
Na3 Na3A O9 106.1(14) . 2
O22A Na3A O9 94.2(8) . 2
Na3 Na3A O23 65.4(12) . 6_586
O22A Na3A O23 92.2(8) . 6_586
O9 Na3A O23 130.6(7) 2 6_586
Na3 Na3A O18 134.8(15) . 2
O22A Na3A O18 148.3(9) . 2
O9 Na3A O18 116.2(7) 2 2
O23 Na3A O18 75.1(6) 6_586 2
Na3 Na3A O4 136.6(15) . 2
O22A Na3A O4 153.8(9) . 2
O9 Na3A O4 68.3(5) 2 2
O23 Na3A O4 85.6(6) 6_586 2
O18 Na3A O4 55.6(4) 2 2
Na3 Na3A O23A 72.7(12) . 6_586
O22A Na3A O23A 95.1(8) . 6_586
O9 Na3A O23A 151.3(8) 2 6_586
O23 Na3A O23A 22.0(4) 6_586 6_586
O18 Na3A O23A 62.6(5) 2 6_586
O4 Na3A O23A 92.5(6) 2 6_586
Na3 Na3A O20 140.7(15) . .
O22A Na3A O20 113.6(8) . .
O9 Na3A O20 72.9(5) 2 .
O23 Na3A O20 145.1(8) 6_586 .
O18 Na3A O20 70.7(5) 2 .
O4 Na3A O20 80.8(5) 2 .
O23A Na3A O20 126.7(7) 6_586 .
Na3 Na3A O17 87.1(13) . .
O22A Na3A O17 70.3(7) . .
O9 Na3A O17 117.9(6) 2 .
O23 Na3A O17 110.4(7) 6_586 .
O18 Na3A O17 86.8(5) 2 .
O4 Na3A O17 134.7(7) 2 .
O23A Na3A O17 90.8(6) 6_586 .
O20 Na3A O17 61.6(4) . .
Na3 Na3A S5 142.6(14) . 2
O22A Na3A S5 169.7(9) . 2
O9 Na3A S5 93.5(5) 2 2
O23 Na3A S5 77.6(5) 6_586 2
O18 Na3A S5 27.3(2) 2 2
O4 Na3A S5 28.4(2) 2 2
O23A Na3A S5 74.9(5) 6_586 2
O20 Na3A S5 75.2(5) . 2
O17 Na3A S5 111.7(6) . 2
Na3 Na3A S2A 49.5(11) . 4
O22A Na3A S2A 22.2(6) . 4
O9 Na3A S2A 79.9(5) 2 4
O23 Na3A S2A 114.4(7) 6_586 4
O18 Na3A S2A 150.5(7) 2 4
O4 Na3A S2A 148.1(7) 2 4
O23A Na3A S2A 115.4(6) 6_586 4
O20 Na3A S2A 93.1(5) . 4
O17 Na3A S2A 63.7(4) . 4
S5 Na3A S2A 167.9(6) 2 4
Na3 Na3A Na2 21.5(11) . 6_576
O22A Na3A Na2 49.1(7) . 6_576
O9 Na3A Na2 115.0(7) 2 6_576
O23 Na3A Na2 44.3(6) 6_586 6_576
O18 Na3A Na2 117.4(7) 2 6_576
O4 Na3A Na2 119.5(7) 2 6_576
O23A Na3A Na2 55.0(6) 6_586 6_576
O20 Na3A Na2 159.6(8) . 6_576
O17 Na3A Na2 99.0(7) . 6_576
S5 Na3A Na2 121.1(7) 2 6_576
S2A Na3A Na2 71.0(6) 4 6_576

loop_
_geom_bond_atom_site_label_1
_geom_bond_atom_site_label_2
_geom_bond_distance
_geom_bond_site_symmetry_2
Th1 O16 2.359(6) 4_545
Th1 O4 2.371(6) .
Th1 O2 2.381(5) 4_545
Th1 O24 2.398(6) 7_565
Th1 O6 2.402(6) .
Th1 O8 2.408(6) .
Th1 O11 2.482(6) .
Th1 O13 2.554(6) .
Th1 O9 2.720(6) .
Th1 S1 3.218(2) 5_575
Th1 Na3A 4.132(16) 2
Th2 O10 2.313(6) .
Th2 O7 2.365(6) .
Th2 O14 2.391(6) 4_545
Th2 O15 2.440(6) 4_545
Th2 O12 2.442(6) 4_545
Th2 O3 2.463(6) .
Th2 O19 2.488(6) .
Th2 O17 2.510(5) .
Th2 O20 2.560(6) .
Th2 Na3A 4.141(16) .
S1 O21 1.444(7) .
S1 O6 1.462(6) .
S1 O9 1.480(6) 5_575
S1 O11 1.490(6) 5_575
S1 Th1 3.218(2) 5_575
S1 Na2A 3.342(13) 5_575
S1 Na2A 3.386(13) 1_565
S2 S2A 0.903(8) .
S2 O24 1.437(7) .
S2 O8 1.456(6) .
S2 O22 1.458(8) .
S2 O3 1.472(6) 4_545
S2 Na2 2.96(2) .
S2 Na2A 3.238(14) .
S2A O24 1.295(10) .
S2A O22A 1.45(2) 4_545
S2A O8 1.516(9) .
S2A O3 1.525(9) 4_545
S2A Na3 2.710(15) 4_545
S2A Na3A 3.244(19) 4_545
S3 O1 1.454(6) .
S3 O14 1.462(6) .
S3 O2 1.470(6) .
S3 O17 1.478(5) .
S3 Na3 3.362(13) .
S3 Na1 3.386(2) 3_455
S4 O5 1.436(6) .
S4 O16 1.468(6) .
S4 O12 1.474(6) .
S4 O10 1.489(6) .
S5 O18 1.436(6) .
S5 O15 1.459(6) .
S5 O7 1.466(6) .
S5 O4 1.482(6) .
S5 Na3A 3.094(17) 2
O1 Na1 2.357(6) 3_455
O2 Th1 2.381(5) 4
O3 S2 1.472(6) 4
O3 S2A 1.525(9) 4
O4 Na3A 2.547(18) 2
O5 Na1 2.314(7) .
O8 Na2 3.02(2) .
O9 S1 1.480(6) 5_575
O9 Na3A 2.516(17) 2
O9 Na3 2.945(14) 2
O11 S1 1.490(6) 5_575
O11 Na2A 2.387(14) .
O11 Na2 2.57(2) .
O11 Na3 2.772(14) 6_575
O12 Th2 2.442(6) 4
O14 Th2 2.391(6) 4
O15 Th2 2.440(6) 4
O16 Th1 2.359(6) 4
O17 Na3A 2.625(17) .
O17 Na3 2.758(14) .
O18 Na1 2.364(7) 3_455
O18 Na3A 2.532(18) 2
O20 Na3A 2.616(18) .
O21 Na2 2.51(2) 1_565
O21 Na2A 2.673(15) 1_565
O22 Na2 2.17(2) .
O22 Na2A 2.318(16) .
O22A Na3 1.44(2) .
O22A S2A 1.45(2) 4
O22A Na3A 2.23(3) .
O22A Na2 2.52(3) 6_576
O23 O23A 0.984(16) .
O23 Na3 2.300(17) 6_585
O23 Na2 2.33(3) 1_565
O23 Na2A 2.411(18) 1_565
O23 Na2A 2.420(19) 5_575
O23 Na3A 2.53(2) 6_585
O23A Na3 2.503(18) 6_585
O23A Na3A 2.61(2) 6_585
O23A Na2 2.82(3) 1_565
O24 Th1 2.398(6) 7_565
Na1 O5 2.314(7) 2_655
Na1 O1 2.357(6) 3_545
Na1 O1 2.357(6) 4_545
Na1 O18 2.364(7) 3_545
Na1 O18 2.364(7) 4_545
Na1 S3 3.386(2) 4_545
Na1 S3 3.386(2) 3_545
Na1 Na3A 4.133(17) 4_545
Na1 Na3A 4.133(17) 3_545
Na2 Na2A 0.87(2) .
Na2 O23 2.33(3) 1_545
Na2 Na3 2.44(3) 6_575
Na2 O21 2.51(2) 1_545
Na2 O22A 2.52(3) 6_575
Na2 Na2A 2.70(3) 5_565
Na2 O23A 2.82(3) 1_545
Na2 Na3A 3.33(3) 6_575
Na2A Na2A 1.99(3) 5_565
Na2A O23 2.411(18) 1_545
Na2A O23 2.420(19) 5_575
Na2A O21 2.673(15) 1_545
Na2A Na2 2.70(3) 5_565
Na2A Na3 2.955(19) 6_575
Na2A S1 3.342(13) 5_575
Na2A S1 3.386(13) 1_545
Na3 Na3A 0.985(19) .
Na3 O23 2.300(17) 6_586
Na3 Na2 2.44(3) 6_576
Na3 O23A 2.503(18) 6_586
Na3 S2A 2.710(15) 4
Na3 O11 2.772(14) 6_576
Na3 O9 2.945(14) 2
Na3 Na2A 2.955(19) 6_576
Na3 Na2A 3.996(19) 2_565
Na3A O9 2.516(17) 2
Na3A O23 2.53(2) 6_586
Na3A O18 2.532(18) 2
Na3A O4 2.547(18) 2
Na3A O23A 2.61(2) 6_586
Na3A S5 3.094(17) 2
Na3A S2A 3.244(19) 4
Na3A Na2 3.33(3) 6_576
